data_7221111
loop_
_publ_author_name
'Frank-Cordier, U.'
'Cordier, G.'
'Schaefer, H.'

_publ_section_title
;
 Die Struktur des Na7 Ga13 - I und ein Konzept zur bindungs- maessigen
 Deutung
;
_journal_name_full
;
Zeitschrift fuer Naturforschung, Teil B. Anorganische Chemie, Organische 
Chemie (33,1978-41,1986)
;
_journal_page_first 119
_journal_page_last 126
_journal_volume 37
_journal_year 1982
_chemical_formula_sum 'Ga13 Na7'
_space_group_IT_number 166
_symmetry_space_group_name_Hall '-R 3 2"'
_symmetry_space_group_name_H-M 'R -3 m :H'
_cell_angle_alpha 90
_cell_angle_beta 90
_cell_angle_gamma 120
_cell_formula_units_Z 18
_cell_length_a 14.965
_cell_length_b 14.965
_cell_length_c 38.93
_cell_volume 7550.374
_citation_journal_id_ASTM ZNBAD2
_cod_data_source_file Frank-Cordier_ZNBAD2_1982_229.cif
_cod_data_source_block Ga13Na7
_cod_original_cell_volume 7550.375
_cod_database_code 7221111

loop_
_symmetry_equiv_pos_as_xyz
x,y,z
-y,x-y,z
-x+y,-x,z
y,x,-z
-x,-x+y,-z
x-y,-y,-z
-x,-y,-z
y,-x+y,-z
x-y,x,-z
-y,-x,z
x,x-y,z
-x+y,y,z
x+2/3,y+1/3,z+1/3
-y+2/3,x-y+1/3,z+1/3
-x+y+2/3,-x+1/3,z+1/3
y+2/3,x+1/3,-z+1/3
-x+2/3,-x+y+1/3,-z+1/3
x-y+2/3,-y+1/3,-z+1/3
-x+2/3,-y+1/3,-z+1/3
y+2/3,-x+y+1/3,-z+1/3
x-y+2/3,x+1/3,-z+1/3
-y+2/3,-x+1/3,z+1/3
x+2/3,x-y+1/3,z+1/3
-x+y+2/3,y+1/3,z+1/3
x+1/3,y+2/3,z+2/3
-y+1/3,x-y+2/3,z+2/3
-x+y+1/3,-x+2/3,z+2/3
y+1/3,x+2/3,-z+2/3
-x+1/3,-x+y+2/3,-z+2/3
x-y+1/3,-y+2/3,-z+2/3
-x+1/3,-y+2/3,-z+2/3
y+1/3,-x+y+2/3,-z+2/3
x-y+1/3,x+2/3,-z+2/3
-y+1/3,-x+2/3,z+2/3
x+1/3,x-y+2/3,z+2/3
-x+y+1/3,y+2/3,z+2/3

loop_
_atom_site_label
_atom_site_type_symbol
_atom_site_fract_x
_atom_site_fract_y
_atom_site_fract_z
_atom_site_occupancy
_atom_site_U_iso_or_equiv
Na2 Na 0.8745 0.1255 -0.0008 1 0.0
Ga3 Ga 0.2731 -0.2731 0.2166 1 0.0
Ga4 Ga 0.9366 0.0634 0.7817 1 0.0
Na6 Na 0.5375 0.4625 0.7417 1 0.0
Ga2 Ga 0.3198 0.3344 0.2971 1 0.0
Na3 Na 0.5434 0.4566 0.5957 1 0.0
Ga6 Ga 0.8837 0.1163 0.7244 1 0.0
Ga5 Ga 0.5502 0.4498 0.9408 1 0.0
Na5 Na 0.2323 -0.2323 0.523 1 0.0
Na1 Na 0 0 0.9589 1 0.0
Na4 Na 0 0 0.7106 1 0.0
Ga9 Ga 0.5357 0.4643 0.4588 1 0.0
Na7 Na 0.3727 0.3753 0.8765 1 0.0
Ga8 Ga 0.5629 0.4371 0.5218 1 0.0
Ga7 Ga 0.562 0.438 0.8213 1 0.0
Na8 Na 0 0 0.3809 1 0.0
Ga1 Ga 0.8409 0.3311 0.999 1 0.0
Ga10 Ga 0.4752 0.3334 0.2613 1 0.0
